data_2211829
loop_
_publ_author_name
'Xi-Shi Tai'
'Fan-Yuan Kong'
'Jie Yin'

_publ_section_title
;
 2'-(4-Hydroxybenzylidene)isonicotinohydrazide monohydrate
;
_journal_coeditor_code HB2222
_journal_issue 1
_journal_name_full 'Acta Crystallographica Section E'
_journal_page_first o79
_journal_page_last o80
_journal_paper_doi 10.1107/S1600536806051919
_journal_volume 63
_journal_year 2007
_chemical_formula_iupac 'C13 H11 N3 O2, H2 O'
_chemical_formula_moiety 'C13 H11 N3 O2, H2 O'
_chemical_formula_sum 'C13 H13 N3 O3'
_chemical_formula_weight 259.26
_chemical_name_systematic
;
2'-(4-Hydroxybenzylidene)isonicotinohydrazide monohydrate
;
_space_group_IT_number 61
_symmetry_cell_setting orthorhombic
_symmetry_space_group_name_Hall '-P 2ac 2ab'
_symmetry_space_group_name_H-M 'P b c a'
_atom_sites_solution_hydrogens geom
_atom_sites_solution_primary direct
_atom_sites_solution_secondary difmap
_audit_creation_method SHELXL-97
_cell_angle_alpha 90.00
_cell_angle_beta 90.00
_cell_angle_gamma 90.00
_cell_formula_units_Z 8
_cell_length_a 7.0488(15)
_cell_length_b 12.150(3)
_cell_length_c 28.649(6)
_cell_measurement_reflns_used 1634
_cell_measurement_temperature 294(2)
_cell_measurement_theta_max 22.96
_cell_measurement_theta_min 2.84
_cell_volume 2453.6(10)
_computing_cell_refinement 'SAINT (Bruker, 2000)'
_computing_data_collection 'SMART (Bruker, 2000)'
_computing_data_reduction SAINT
_computing_molecular_graphics 'SHELXTL (Bruker, 2000)'
_computing_publication_material SHELXTL
_computing_structure_refinement 'SHELXL97 (Sheldrick, 1997)'
_computing_structure_solution 'SHELXS97 (Sheldrick, 1997)'
_diffrn_ambient_temperature 294(2)
_diffrn_measured_fraction_theta_full 1.000
_diffrn_measured_fraction_theta_max 1.000
_diffrn_measurement_device_type 'Bruker SMART CCD'
_diffrn_measurement_method \w
_diffrn_radiation_monochromator graphite
_diffrn_radiation_source 'fine-focus sealed tube'
_diffrn_radiation_type MoK\a
_diffrn_radiation_wavelength 0.71073
_diffrn_reflns_av_R_equivalents 0.0858
_diffrn_reflns_av_sigmaI/netI 0.0646
_diffrn_reflns_limit_h_max 7
_diffrn_reflns_limit_h_min -8
_diffrn_reflns_limit_k_max 10
_diffrn_reflns_limit_k_min -15
_diffrn_reflns_limit_l_max 35
_diffrn_reflns_limit_l_min -35
_diffrn_reflns_number 12855
_diffrn_reflns_theta_full 26.39
_diffrn_reflns_theta_max 26.39
_diffrn_reflns_theta_min 1.42
_exptl_absorpt_coefficient_mu 0.102
_exptl_absorpt_correction_T_max 0.980
_exptl_absorpt_correction_T_min 0.972
_exptl_absorpt_correction_type multi-scan
_exptl_absorpt_process_details '(SADABS; Bruker, 2000)'
_exptl_crystal_colour colourless
_exptl_crystal_density_diffrn 1.404
_exptl_crystal_density_method 'not measured'
_exptl_crystal_description block
_exptl_crystal_F_000 1088
_exptl_crystal_size_max 0.24
_exptl_crystal_size_mid 0.22
_exptl_crystal_size_min 0.20
_refine_diff_density_max 0.171
_refine_diff_density_min -0.174
_refine_ls_extinction_method none
_refine_ls_goodness_of_fit_ref 0.960
_refine_ls_hydrogen_treatment mixed
_refine_ls_matrix_type full
_refine_ls_number_parameters 184
_refine_ls_number_reflns 2512
_refine_ls_number_restraints 0
_refine_ls_restrained_S_all 0.960
_refine_ls_R_factor_all 0.1173
_refine_ls_R_factor_gt 0.0414
_refine_ls_shift/su_max 0.000
_refine_ls_shift/su_mean 0.000
_refine_ls_structure_factor_coef Fsqd
_refine_ls_weighting_details 'calc w=1/[\s^2^(Fo^2^)+(0.0456P)^2^] where P=(Fo^2^+2Fc^2^)/3'
_refine_ls_weighting_scheme calc
_refine_ls_wR_factor_gt 0.0840
_refine_ls_wR_factor_ref 0.1083
_reflns_number_gt 1253
_reflns_number_total 2512
_reflns_threshold_expression I>2\s(I)
_cod_data_source_file hb2222.cif
_cod_data_source_block I
_cod_depositor_comments
;
The following automatic conversions were performed:
'_symmetry_cell_setting' value 'Orthorhombic' changed to 'orthorhombic'
according to '/home/saulius/struct/CIF-dictionaries/cif_core.dic'
dictionary named 'cif_core.dic' version 2.4.1 from 2010-06-29.

Automatic conversion script
Id: cif_fix_enum 1527 2010-12-29 10:47:43Z saulius 

The following automatic conversions were performed:

'_symmetry_cell_setting' value 'Orthorhombic' changed to
'orthorhombic' according to
/home/saulius/struct/CIF-dictionaries/cif_core.dic dictionary named
'cif_core.dic' version 2.4.1 from 2010-06-29.

Automatic conversion script
Id: cif_fix_values 1715 2011-07-08 13:25:40Z adriana 
;
_cod_original_cell_volume 2453.6(9)
_cod_database_code 2211829
_cod_database_fobs_code 2211829

loop_
_symmetry_equiv_pos_as_xyz
'x, y, z'
'-x+1/2, -y, z+1/2'
'-x, y+1/2, -z+1/2'
'x+1/2, -y+1/2, -z'
'-x, -y, -z'
'x-1/2, y, -z-1/2'
'x, -y-1/2, z-1/2'
'-x-1/2, y-1/2, z'

loop_
_atom_site_type_symbol
_atom_site_label
_atom_site_fract_x
_atom_site_fract_y
_atom_site_fract_z
_atom_site_U_iso_or_equiv
_atom_site_adp_type
_atom_site_calc_flag
_atom_site_refinement_flags
_atom_site_occupancy
N N1 0.1008(3) 0.31397(16) 0.11697(6) 0.0443(5) Uani d . 1
N N2 0.1441(3) 0.18591(15) 0.28567(6) 0.0354(5) Uani d . 1
H H2B 0.122(3) 0.2583(19) 0.2882(7) 0.043 Uiso d . 1
N N3 0.1743(2) 0.12898(14) 0.32738(6) 0.0361(5) Uani d . 1
O O1 0.1971(2) 0.03312(12) 0.24276(5) 0.0473(5) Uani d . 1
O O2 0.2244(3) 0.04210(13) 0.54849(5) 0.0521(5) Uani d . 1
H H2 0.173(4) 0.088(2) 0.5675(9) 0.078 Uiso d . 1
O O3 0.0722(3) 0.41313(14) 0.31012(6) 0.0497(5) Uani d . 1
H H3A 0.157(4) 0.458(2) 0.3034(9) 0.074 Uiso d . 1
H H3B -0.029(4) 0.441(2) 0.2958(9) 0.074 Uiso d . 1
C C1 0.1539(3) 0.2086(2) 0.11823(8) 0.0447(6) Uani d . 1
H H1 0.1799 0.1734 0.0901 0.054 Uiso calc R 1
C C2 0.1721(3) 0.14913(19) 0.15904(7) 0.0391(6) Uani d . 1
H H2A 0.2088 0.0756 0.1581 0.047 Uiso calc R 1
C C3 0.1356(3) 0.19940(18) 0.20131(7) 0.0302(5) Uani d . 1
C C4 0.0768(3) 0.30829(18) 0.20028(7) 0.0394(6) Uani d . 1
H H4 0.0485 0.3454 0.2278 0.047 Uiso calc R 1
C C5 0.0610(3) 0.36058(19) 0.15779(8) 0.0447(6) Uani d . 1
H H5 0.0197 0.4333 0.1577 0.054 Uiso calc R 1
C C6 0.1605(3) 0.13260(19) 0.24501(7) 0.0330(5) Uani d . 1
C C7 0.1403(3) 0.18638(19) 0.36383(8) 0.0385(6) Uani d . 1
H H7 0.0976 0.2582 0.3598 0.046 Uiso calc R 1
C C8 0.1643(3) 0.14604(17) 0.41136(7) 0.0343(5) Uani d . 1
C C9 0.2567(3) 0.04828(18) 0.42238(8) 0.0409(6) Uani d . 1
H H9 0.3065 0.0048 0.3986 0.049 Uiso calc R 1
C C10 0.2750(3) 0.01506(18) 0.46831(7) 0.0421(6) Uani d . 1
H H10 0.3378 -0.0502 0.4753 0.050 Uiso calc R 1
C C11 0.2003(3) 0.07869(18) 0.50399(7) 0.0368(6) Uani d . 1
C C12 0.1083(3) 0.17606(18) 0.49338(8) 0.0417(6) Uani d . 1
H H12 0.0576 0.2192 0.5171 0.050 Uiso calc R 1
C C13 0.0921(3) 0.20893(18) 0.44776(8) 0.0413(6) Uani d . 1
H H13 0.0312 0.2749 0.4410 0.050 Uiso calc R 1

loop_
_atom_site_aniso_label
_atom_site_aniso_U_11
_atom_site_aniso_U_22
_atom_site_aniso_U_33
_atom_site_aniso_U_12
_atom_site_aniso_U_13
_atom_site_aniso_U_23
N1 0.0543(14) 0.0463(13) 0.0322(12) -0.0040(11) 0.0019(9) 0.0038(10)
N2 0.0533(13) 0.0308(10) 0.0223(10) -0.0005(9) -0.0015(9) 0.0031(9)
N3 0.0468(12) 0.0377(11) 0.0238(11) -0.0042(9) -0.0031(9) 0.0065(9)
O1 0.0690(12) 0.0360(9) 0.0368(10) 0.0093(9) -0.0077(8) 0.0001(8)
O2 0.0781(13) 0.0541(11) 0.0241(10) 0.0134(9) -0.0008(9) -0.0002(8)
O3 0.0649(13) 0.0379(10) 0.0462(11) -0.0010(9) -0.0017(10) 0.0064(8)
C1 0.0513(16) 0.0545(17) 0.0281(14) -0.0002(14) 0.0058(11) -0.0041(12)
C2 0.0466(15) 0.0403(14) 0.0306(13) 0.0021(12) 0.0043(11) 0.0005(11)
C3 0.0290(12) 0.0353(13) 0.0262(13) -0.0037(10) -0.0021(9) 0.0027(10)
C4 0.0550(15) 0.0375(14) 0.0256(13) -0.0018(12) -0.0002(11) -0.0005(10)
C5 0.0612(17) 0.0362(14) 0.0367(15) -0.0002(13) -0.0054(12) 0.0055(12)
C6 0.0330(13) 0.0352(13) 0.0308(13) -0.0002(11) -0.0015(10) 0.0015(11)
C7 0.0490(15) 0.0356(13) 0.0310(14) -0.0043(12) -0.0006(11) 0.0044(11)
C8 0.0437(14) 0.0321(12) 0.0269(13) -0.0032(11) -0.0017(10) 0.0026(10)
C9 0.0526(15) 0.0442(14) 0.0260(13) 0.0053(12) 0.0027(12) -0.0043(11)
C10 0.0570(17) 0.0379(14) 0.0313(14) 0.0106(12) -0.0013(12) 0.0001(11)
C11 0.0485(15) 0.0388(14) 0.0233(13) -0.0003(12) -0.0021(11) 0.0005(10)
C12 0.0558(16) 0.0395(14) 0.0297(14) 0.0062(12) -0.0009(11) -0.0090(11)
C13 0.0585(15) 0.0314(13) 0.0339(14) 0.0051(12) -0.0068(12) 0.0019(11)

loop_
_atom_type_symbol
_atom_type_description
_atom_type_scat_dispersion_real
_atom_type_scat_dispersion_imag
_atom_type_scat_source
C C 0.0033 0.0016 'International Tables Vol C Tables 4.2.6.8 and 6.1.1.4'
H H 0.0000 0.0000 'International Tables Vol C Tables 4.2.6.8 and 6.1.1.4'
N N 0.0061 0.0033 'International Tables Vol C Tables 4.2.6.8 and 6.1.1.4'
O O 0.0106 0.0060 'International Tables Vol C Tables 4.2.6.8 and 6.1.1.4'

loop_
_geom_angle_atom_site_label_1
_geom_angle_atom_site_label_2
_geom_angle_atom_site_label_3
_geom_angle
C5 N1 C1 116.4(2)
C6 N2 N3 119.46(19)
C6 N2 H2B 124.1(13)
N3 N2 H2B 116.3(13)
C7 N3 N2 113.58(19)
C11 O2 H2 109.3(18)
H3A O3 H3B 103(3)
N1 C1 C2 123.4(2)
N1 C1 H1 118.3
C2 C1 H1 118.3
C3 C2 C1 119.6(2)
C3 C2 H2A 120.2
C1 C2 H2A 120.2
C2 C3 C4 117.3(2)
C2 C3 C6 118.0(2)
C4 C3 C6 124.61(19)
C5 C4 C3 118.9(2)
C5 C4 H4 120.6
C3 C4 H4 120.6
N1 C5 C4 124.3(2)
N1 C5 H5 117.8
C4 C5 H5 117.8
O1 C6 N2 122.4(2)
O1 C6 C3 120.6(2)
N2 C6 C3 117.0(2)
N3 C7 C8 123.9(2)
N3 C7 H7 118.0
C8 C7 H7 118.0
C13 C8 C9 118.1(2)
C13 C8 C7 118.3(2)
C9 C8 C7 123.6(2)
C10 C9 C8 120.6(2)
C10 C9 H9 119.7
C8 C9 H9 119.7
C9 C10 C11 120.2(2)
C9 C10 H10 119.9
C11 C10 H10 119.9
O2 C11 C12 123.0(2)
O2 C11 C10 117.5(2)
C12 C11 C10 119.6(2)
C13 C12 C11 119.9(2)
C13 C12 H12 120.1
C11 C12 H12 120.1
C12 C13 C8 121.6(2)
C12 C13 H13 119.2
C8 C13 H13 119.2

loop_
_geom_bond_atom_site_label_1
_geom_bond_atom_site_label_2
_geom_bond_distance
N1 C5 1.329(3)
N1 C1 1.334(3)
N2 C6 1.338(3)
N2 N3 1.397(2)
N2 H2B 0.90(2)
N3 C7 1.279(3)
O1 C6 1.238(2)
O2 C11 1.361(2)
O2 H2 0.86(3)
O3 H3A 0.83(3)
O3 H3B 0.89(3)
C1 C2 1.381(3)
C1 H1 0.9300
C2 C3 1.380(3)
C2 H2A 0.9300
C3 C4 1.387(3)
C3 C6 1.503(3)
C4 C5 1.378(3)
C4 H4 0.9300
C5 H5 0.9300
C7 C8 1.457(3)
C7 H7 0.9300
C8 C13 1.390(3)
C8 C9 1.391(3)
C9 C10 1.383(3)
C9 H9 0.9300
C10 C11 1.386(3)
C10 H10 0.9300
C11 C12 1.383(3)
C12 C13 1.371(3)
C12 H12 0.9300
C13 H13 0.9300

loop_
_geom_hbond_atom_site_label_D
_geom_hbond_atom_site_label_H
_geom_hbond_atom_site_label_A
_geom_hbond_site_symmetry_A
_geom_hbond_distance_DH
_geom_hbond_distance_HA
_geom_hbond_distance_DA
_geom_hbond_angle_DHA
O3 H3B O1 3 0.89(3) 1.97(3) 2.833(2) 163(2)
O3 H3A N3 8_665 0.83(3) 2.49(3) 3.212(3) 146(2)
O3 H3A O1 8_665 0.83(3) 2.21(3) 2.914(2) 142(2)
O2 H2 N1 7_566 0.86(3) 1.92(3) 2.769(2) 169(3)
N2 H2B O3 . 0.90(2) 2.01(2) 2.893(3) 166.5(19)

loop_
_geom_torsion_atom_site_label_1
_geom_torsion_atom_site_label_2
_geom_torsion_atom_site_label_3
_geom_torsion_atom_site_label_4
_geom_torsion
C6 N2 N3 C7 -174.90(19)
C5 N1 C1 C2 -1.4(3)
N1 C1 C2 C3 -0.4(3)
C1 C2 C3 C4 1.6(3)
C1 C2 C3 C6 -178.89(19)
C2 C3 C4 C5 -1.0(3)
C6 C3 C4 C5 179.5(2)
C1 N1 C5 C4 2.0(3)
C3 C4 C5 N1 -0.8(4)
N3 N2 C6 O1 1.9(3)
N3 N2 C6 C3 -177.15(17)
C2 C3 C6 O1 -6.0(3)
C4 C3 C6 O1 173.5(2)
C2 C3 C6 N2 173.09(19)
C4 C3 C6 N2 -7.4(3)
N2 N3 C7 C8 -178.89(18)
N3 C7 C8 C13 -169.0(2)
N3 C7 C8 C9 11.4(3)
C13 C8 C9 C10 0.2(3)
C7 C8 C9 C10 179.8(2)
C8 C9 C10 C11 0.4(3)
C9 C10 C11 O2 -179.4(2)
C9 C10 C11 C12 -0.5(4)
O2 C11 C12 C13 178.8(2)
C10 C11 C12 C13 -0.1(3)
C11 C12 C13 C8 0.7(3)
C9 C8 C13 C12 -0.7(3)
C7 C8 C13 C12 179.6(2)

loop_
_cod_related_entry_id
_cod_related_entry_database
_cod_related_entry_code
1 ChemSpider 21178106
